data_1527009
loop_
_publ_author_name
'Yang, Y.-T.'
'Brazis, P.'
'Kannewurf, C.R.'
'Ibers, J.A.'

_publ_section_title
;
 Structures and conductivities of the quaternary A/Bi/Cu/S phases K Bi2 Cu
 S4 and A3 Bi5 Cu2 S10 (A = Rb, Cs)
;
_journal_name_full 'Journal of Solid State Chemistry'
_journal_page_first 243
_journal_page_last 249
_journal_volume 155
_journal_year 2000
_chemical_formula_sum 'Bi5 Cs3 Cu2 S10'
_chemical_name_systematic 'Cs3 Bi5 Cu2 S10'
_space_group_IT_number 58
_symmetry_space_group_name_Hall '-P 2 2n'
_symmetry_space_group_name_H-M 'P n n m'
_cell_angle_alpha 90
_cell_angle_beta 90
_cell_angle_gamma 90
_cell_formula_units_Z 2
_cell_length_a 15.041
_cell_length_b 17.994
_cell_length_c 4.0973
_cell_volume 1108.925
_citation_journal_id_ASTM JSSCBI
_cod_data_source_file Yang_JSSCBI_2000_42.cif
_cod_data_source_block Bi5Cs3Cu2S10
_cod_database_code 1527009

loop_
_symmetry_equiv_pos_as_xyz
x,y,z
-x,-y,z
x+1/2,-y+1/2,-z+1/2
-x+1/2,y+1/2,-z+1/2
-x,-y,-z
x,y,-z
-x-1/2,y-1/2,z-1/2
x-1/2,-y-1/2,z-1/2

loop_
_atom_site_label
_atom_site_type_symbol
_atom_site_fract_x
_atom_site_fract_y
_atom_site_fract_z
_atom_site_occupancy
_atom_site_U_iso_or_equiv
S1 S-2 0.097 0.1348 0 1 0.0
Cs2 Cs+1 0 0.5 0 1 0.0
Bi3 Bi+3 0 0 0 1 0.0
S4 S-2 0.3224 0.0288 0 1 0.0
Bi1 Bi+3 0.28831 0.59151 0 1 0.0
Cu1 Cu+1 0.2195 0.23975 0 1 0.0
Cs1 Cs+1 0.47766 0.24745 0 1 0.0
S3 S-2 0.2063 0.7193 0 1 0.0
S2 S-2 0.1379 0.3501 0 1 0.0
Bi2 Bi+3 0.74363 0.1047 0 1 0.0
S5 S-2 0.3855 0.4397 0 1 0.0
